data_1503690
loop_
_publ_author_name
'Li, Yan'
'Ye, Dezan'
'Chen, Xulin'
'Lu, Xinhua'
'Shao, Zongze'
'Zhang, Hua'
'Che, Yongsheng'

_publ_section_title
;
 Breviane spiroditerpenoids from an extreme-tolerant Penicillium sp.
 isolated from a deep sea sediment sample.
;
_journal_issue 5
_journal_name_full 'Journal of natural products'
_journal_page_first 912
_journal_page_last 916
_journal_paper_doi 10.1021/np900116m
_journal_volume 72
_journal_year 2009
_chemical_absolute_configuration rm
_chemical_formula_sum 'C37 H37 F3 O9'
_chemical_formula_weight 682.67
_chemical_name_systematic
; 
 ? 
;
_space_group_IT_number 19
_symmetry_cell_setting orthorhombic
_symmetry_space_group_name_Hall 'P 2ac 2ab'
_symmetry_space_group_name_H-M 'P 21 21 21'
_atom_sites_solution_hydrogens geom
_atom_sites_solution_primary direct
_atom_sites_solution_secondary difmap
_audit_creation_method SHELXL-97
_cell_angle_alpha 90.00
_cell_angle_beta 90.00
_cell_angle_gamma 90.00
_cell_formula_units_Z 4
_cell_length_a 8.4483(17)
_cell_length_b 15.923(3)
_cell_length_c 23.947(5)
_cell_measurement_reflns_used 11605
_cell_measurement_temperature 173(2)
_cell_measurement_theta_max 27.48
_cell_measurement_theta_min 1.70
_cell_volume 3221.4(11)
_computing_cell_refinement 'CrystalClear (Rigaku Inc., 2008)'
_computing_data_collection 'CrystalClear (Rigaku Inc., 2008)'
_computing_data_reduction 'CrystalClear (Rigaku Inc., 2008)'
_computing_molecular_graphics 'XP in Siemens SHELXTL (Sheldrick, 1994)'
_computing_publication_material 'SHELX97 (Sheldrick, 1997)'
_computing_structure_refinement 'SHELXL-97 (Sheldrick, 1997)'
_computing_structure_solution 'SHELXS-97 (Sheldrick, 1990)'
_diffrn_ambient_temperature 173(2)
_diffrn_detector_area_resol_mean 28.5714
_diffrn_measured_fraction_theta_full 0.999
_diffrn_measured_fraction_theta_max 0.999
_diffrn_measurement_device_type 'MM007HF + CCD (Saturn724+)'
_diffrn_measurement_method '\w scans at fixed \c = 45\%'
_diffrn_radiation_monochromator Confocal
_diffrn_radiation_source 'Rotating Anode'
_diffrn_radiation_type MoK\a
_diffrn_radiation_wavelength 0.71073
_diffrn_reflns_av_R_equivalents 0.0615
_diffrn_reflns_av_sigmaI/netI 0.0286
_diffrn_reflns_limit_h_max 10
_diffrn_reflns_limit_h_min -10
_diffrn_reflns_limit_k_max 20
_diffrn_reflns_limit_k_min -20
_diffrn_reflns_limit_l_max 31
_diffrn_reflns_limit_l_min -29
_diffrn_reflns_number 40187
_diffrn_reflns_theta_full 27.48
_diffrn_reflns_theta_max 27.48
_diffrn_reflns_theta_min 1.70
_exptl_absorpt_coefficient_mu 0.111
_exptl_absorpt_correction_T_max 0.9945
_exptl_absorpt_correction_T_min 0.9674
_exptl_absorpt_correction_type multi-scan
_exptl_absorpt_process_details 'CrystalClear (Rigaku Inc., 2008)'
_exptl_crystal_colour colorless
_exptl_crystal_density_diffrn 1.408
_exptl_crystal_density_method 'not measured'
_exptl_crystal_description plate
_exptl_crystal_F_000 1432
_exptl_crystal_size_max 0.30
_exptl_crystal_size_mid 0.21
_exptl_crystal_size_min 0.05
_refine_diff_density_max 0.181
_refine_diff_density_min -0.211
_refine_diff_density_rms 0.047
_refine_ls_abs_structure_details
;
 Flack parameter cannot be determined correctly because the crystal consists of
 light atoms only, and because the radiation is MoK\a. In the final stage of 
 structure refinement with SHELXL, MERG 3 card was used, i.e. Friedel pairs 
 were merged.
 
 Flack H D (1983), Acta Cryst. A39, 876-881 
;
_refine_ls_abs_structure_Flack 1.0(11)
_refine_ls_extinction_method none
_refine_ls_goodness_of_fit_ref 1.225
_refine_ls_hydrogen_treatment constr
_refine_ls_matrix_type full
_refine_ls_number_parameters 448
_refine_ls_number_reflns 4139
_refine_ls_number_restraints 0
_refine_ls_restrained_S_all 1.225
_refine_ls_R_factor_all 0.0555
_refine_ls_R_factor_gt 0.0540
_refine_ls_shift/su_max 0.000
_refine_ls_shift/su_mean 0.000
_refine_ls_structure_factor_coef Fsqd
_refine_ls_weighting_details 'calc w=1/[\s^2^(Fo^2^)+(0.0353P)^2^+1.7725P] where P=(Fo^2^+2Fc^2^)/3'
_refine_ls_weighting_scheme calc
_refine_ls_wR_factor_gt 0.1171
_refine_ls_wR_factor_ref 0.1177
_reflns_number_gt 4068
_reflns_number_total 4139
_reflns_threshold_expression >2sigma(I)
_cod_data_source_file np900116m_si_002.cif
_cod_data_source_block mx35
_cod_original_cell_volume 3221.5(11)
_cod_original_sg_symbol_H-M P2(1)2(1)2(1)
_cod_database_code 1503690

loop_
_symmetry_equiv_pos_as_xyz
'x, y, z'
'-x+1/2, -y, z+1/2'
'-x, y+1/2, -z+1/2'
'x+1/2, -y+1/2, -z'

loop_
_atom_site_label
_atom_site_type_symbol
_atom_site_fract_x
_atom_site_fract_y
_atom_site_fract_z
_atom_site_U_iso_or_equiv
_atom_site_adp_type
_atom_site_occupancy
_atom_site_symmetry_multiplicity
_atom_site_calc_flag
_atom_site_refinement_flags
F1 F -0.1758(3) 0.5075(2) 0.20718(11) 0.0693(9) Uani 1 1 d .
F2 F 0.0295(4) 0.55125(18) 0.25165(9) 0.0683(9) Uani 1 1 d .
F3 F 0.0370(4) 0.43397(15) 0.20760(11) 0.0719(9) Uani 1 1 d .
O1 O -0.0473(3) 0.63349(14) 0.15342(10) 0.0323(5) Uani 1 1 d .
O2 O 0.3146(4) 0.51930(16) 0.17194(14) 0.0560(8) Uani 1 1 d .
O3 O 0.2546(3) 0.65648(13) 0.16387(9) 0.0259(5) Uani 1 1 d .
O4 O 0.4982(3) 0.68004(14) 0.12182(9) 0.0271(5) Uani 1 1 d .
O5 O 0.1634(3) 0.83295(14) 0.00855(9) 0.0285(5) Uani 1 1 d .
O6 O 0.2887(3) 0.71132(14) -0.00057(9) 0.0344(6) Uani 1 1 d .
O7 O 0.4255(3) 0.89580(13) 0.14247(8) 0.0245(5) Uani 1 1 d .
O8 O 0.7589(3) 0.75723(17) 0.30416(9) 0.0344(6) Uani 1 1 d .
O9 O 0.5374(3) 0.82956(18) 0.47699(9) 0.0450(7) Uani 1 1 d .
C1 C 0.1405(5) 0.4865(3) 0.06422(16) 0.0435(9) Uani 1 1 d .
H1A H 0.2449 0.5042 0.0731 0.052 Uiso 1 1 calc R
C2 C 0.1132(5) 0.4410(3) 0.01579(18) 0.0540(12) Uani 1 1 d .
H2A H 0.1990 0.4274 -0.0082 0.065 Uiso 1 1 calc R
C3 C 0.1104(5) 0.6943(3) 0.38310(15) 0.0457(10) Uani 1 1 d .
H3A H 0.0885 0.6796 0.4221 0.069 Uiso 1 1 calc R
H3B H 0.1155 0.6431 0.3605 0.069 Uiso 1 1 calc R
H3C H 0.0257 0.7306 0.3690 0.069 Uiso 1 1 calc R
C4 C -0.1356(5) 0.4820(2) 0.08495(16) 0.0400(9) Uani 1 1 d .
H4A H -0.2223 0.4971 0.1081 0.048 Uiso 1 1 calc R
C5 C -0.0376(5) 0.4153(2) 0.00232(17) 0.0443(9) Uani 1 1 d .
H5A H -0.0559 0.3836 -0.0307 0.053 Uiso 1 1 calc R
C6 C 0.2203(4) 0.5742(2) 0.16355(14) 0.0325(8) Uani 1 1 d .
C7 C 0.7564(4) 0.9095(2) 0.12793(14) 0.0380(8) Uani 1 1 d .
H7A H 0.8703 0.9151 0.1347 0.057 Uiso 1 1 calc R
H7B H 0.7049 0.9640 0.1336 0.057 Uiso 1 1 calc R
H7C H 0.7387 0.8907 0.0895 0.057 Uiso 1 1 calc R
C8 C -0.0447(4) 0.6828(2) 0.10318(15) 0.0351(8) Uani 1 1 d .
H8A H -0.0814 0.7399 0.1114 0.053 Uiso 1 1 calc R
H8B H -0.1146 0.6572 0.0753 0.053 Uiso 1 1 calc R
H8C H 0.0635 0.6851 0.0885 0.053 Uiso 1 1 calc R
C9 C -0.0177(6) 0.5121(3) 0.20471(17) 0.0504(11) Uani 1 1 d .
C10 C -0.1618(5) 0.4359(2) 0.03695(17) 0.0432(9) Uani 1 1 d .
H10A H -0.2660 0.4184 0.0278 0.052 Uiso 1 1 calc R
C11 C 0.6261(4) 0.7417(2) 0.34212(13) 0.0292(7) Uani 1 1 d .
H11A H 0.6503 0.6903 0.3646 0.035 Uiso 1 1 calc R
C12 C 0.7047(4) 0.7482(2) 0.24733(13) 0.0289(7) Uani 1 1 d .
H12A H 0.7212 0.6896 0.2336 0.035 Uiso 1 1 calc R
C13 C 0.3502(4) 0.7553(2) 0.42576(13) 0.0327(8) Uani 1 1 d .
H13A H 0.3079 0.7337 0.4596 0.039 Uiso 1 1 calc R
C14 C 0.7737(4) 0.8104(2) 0.20799(13) 0.0314(7) Uani 1 1 d .
H14A H 0.8823 0.8249 0.2115 0.038 Uiso 1 1 calc R
C15 C 0.0049(4) 0.9531(2) 0.00338(14) 0.0328(7) Uani 1 1 d .
H15A H -0.0058 1.0102 0.0182 0.049 Uiso 1 1 calc R
H15B H -0.0953 0.9229 0.0081 0.049 Uiso 1 1 calc R
H15C H 0.0317 0.9558 -0.0364 0.049 Uiso 1 1 calc R
C16 C 0.2125(4) 0.93368(19) 0.07997(13) 0.0257(6) Uani 1 1 d .
C17 C 0.1845(4) 1.0155(2) 0.11003(14) 0.0337(8) Uani 1 1 d .
H17A H 0.1263 1.0540 0.0856 0.051 Uiso 1 1 calc R
H17B H 0.2865 1.0407 0.1201 0.051 Uiso 1 1 calc R
H17C H 0.1226 1.0052 0.1439 0.051 Uiso 1 1 calc R
C18 C 0.0172(4) 0.50642(19) 0.09964(14) 0.0299(7) Uani 1 1 d .
C19 C 0.6877(4) 0.8463(2) 0.16790(13) 0.0277(7) Uani 1 1 d .
C20 C 0.6113(4) 0.8161(2) 0.38185(13) 0.0323(7) Uani 1 1 d .
H20A H 0.7178 0.8300 0.3964 0.039 Uiso 1 1 calc R
H20B H 0.5730 0.8653 0.3605 0.039 Uiso 1 1 calc R
C21 C 0.4560(4) 0.6274(2) 0.30251(14) 0.0317(7) Uani 1 1 d .
H21A H 0.3677 0.6145 0.2774 0.048 Uiso 1 1 calc R
H21B H 0.4329 0.6054 0.3398 0.048 Uiso 1 1 calc R
H21C H 0.5530 0.6014 0.2882 0.048 Uiso 1 1 calc R
C22 C 0.0423(4) 0.5585(2) 0.15260(14) 0.0333(8) Uani 1 1 d .
C23 C 0.3236(4) 0.7681(2) 0.32272(12) 0.0250(6) Uani 1 1 d .
H23A H 0.3500 0.8291 0.3265 0.030 Uiso 1 1 calc R
C24 C 0.1321(4) 0.90836(19) 0.03393(13) 0.0269(7) Uani 1 1 d .
C25 C 0.4785(4) 0.72362(19) 0.30578(12) 0.0257(6) Uani 1 1 d .
C26 C 0.2651(4) 0.7398(2) 0.37964(13) 0.0301(7) Uani 1 1 d .
C27 C 0.5319(3) 0.7679(2) 0.25269(12) 0.0226(6) Uani 1 1 d .
H27A H 0.5311 0.8285 0.2634 0.027 Uiso 1 1 calc R
C28 C 0.5008(4) 0.8016(2) 0.43092(13) 0.0318(7) Uani 1 1 d .
C29 C 0.5072(4) 0.76433(18) 0.10190(12) 0.0234(6) Uani 1 1 d .
H29A H 0.6030 0.7720 0.0779 0.028 Uiso 1 1 calc R
C30 C 0.3316(4) 0.87759(19) 0.09814(12) 0.0234(6) Uani 1 1 d .
C31 C 0.4292(4) 0.76562(19) 0.20071(12) 0.0221(6) Uani 1 1 d .
C32 C 0.3639(4) 0.80166(19) 0.07420(12) 0.0226(6) Uani 1 1 d .
C33 C 0.5186(4) 0.82030(19) 0.15496(12) 0.0227(6) Uani 1 1 d .
C34 C 0.4211(4) 0.6779(2) 0.17325(12) 0.0239(6) Uani 1 1 d .
H34A H 0.4716 0.6351 0.1981 0.029 Uiso 1 1 calc R
C35 C 0.2781(4) 0.7755(2) 0.02639(13) 0.0267(7) Uani 1 1 d .
C36 C 0.2041(4) 0.7616(2) 0.27422(12) 0.0252(6) Uani 1 1 d .
H36A H 0.1045 0.7900 0.2850 0.030 Uiso 1 1 calc R
H36B H 0.1797 0.7017 0.2673 0.030 Uiso 1 1 calc R
C37 C 0.2684(4) 0.80178(19) 0.21971(12) 0.0232(6) Uani 1 1 d .
H37A H 0.1900 0.7932 0.1895 0.028 Uiso 1 1 calc R
H37B H 0.2799 0.8630 0.2255 0.028 Uiso 1 1 calc R

loop_
_atom_site_aniso_label
_atom_site_aniso_U_11
_atom_site_aniso_U_22
_atom_site_aniso_U_33
_atom_site_aniso_U_23
_atom_site_aniso_U_13
_atom_site_aniso_U_12
F1 0.0668(18) 0.086(2) 0.0552(15) 0.0133(15) 0.0116(14) -0.0400(17)
F2 0.104(2) 0.0707(17) 0.0305(11) 0.0074(11) -0.0059(14) -0.0358(18)
F3 0.109(2) 0.0395(13) 0.0676(17) 0.0241(12) -0.0223(18) -0.0191(16)
O1 0.0317(13) 0.0321(12) 0.0333(12) 0.0003(10) 0.0023(10) 0.0012(11)
O2 0.0551(18) 0.0260(13) 0.087(2) -0.0043(14) -0.0366(17) 0.0048(13)
O3 0.0261(11) 0.0222(10) 0.0293(11) -0.0015(9) -0.0043(9) 0.0004(9)
O4 0.0313(12) 0.0256(10) 0.0245(10) -0.0025(9) 0.0002(9) 0.0033(10)
O5 0.0317(12) 0.0275(11) 0.0264(10) -0.0027(9) -0.0052(10) 0.0014(10)
O6 0.0422(14) 0.0314(12) 0.0297(12) -0.0091(10) -0.0089(11) 0.0070(11)
O7 0.0282(11) 0.0237(10) 0.0215(10) -0.0016(8) -0.0009(9) 0.0018(9)
O8 0.0247(11) 0.0559(16) 0.0226(11) -0.0015(11) -0.0044(9) 0.0021(12)
O9 0.0516(16) 0.0589(17) 0.0244(12) -0.0080(12) -0.0066(11) -0.0039(15)
C1 0.032(2) 0.051(2) 0.047(2) -0.0055(19) -0.0047(17) -0.0056(18)
C2 0.040(2) 0.071(3) 0.051(2) -0.017(2) -0.004(2) 0.009(2)
C3 0.042(2) 0.068(3) 0.0278(17) 0.0045(18) 0.0048(16) -0.016(2)
C4 0.0345(19) 0.040(2) 0.046(2) -0.0012(17) -0.0036(17) -0.0034(17)
C5 0.046(2) 0.0387(19) 0.048(2) -0.0133(17) -0.0128(19) 0.0077(18)
C6 0.0393(19) 0.0235(15) 0.0347(17) -0.0003(13) -0.0108(16) -0.0037(15)
C7 0.0350(19) 0.047(2) 0.0321(17) -0.0003(15) 0.0051(16) -0.0104(17)
C8 0.0350(18) 0.0321(17) 0.0383(18) 0.0061(15) -0.0020(15) 0.0050(16)
C9 0.072(3) 0.041(2) 0.038(2) 0.0110(17) -0.008(2) -0.020(2)
C10 0.038(2) 0.037(2) 0.055(2) -0.0065(18) -0.0153(19) -0.0013(17)
C11 0.0318(17) 0.0327(17) 0.0230(15) 0.0014(13) -0.0055(13) 0.0027(15)
C12 0.0247(15) 0.0389(19) 0.0233(15) -0.0061(13) -0.0042(13) 0.0042(14)
C13 0.044(2) 0.0333(17) 0.0208(14) 0.0025(13) 0.0015(14) 0.0010(16)
C14 0.0229(15) 0.044(2) 0.0270(15) -0.0098(14) 0.0007(13) -0.0027(15)
C15 0.0279(17) 0.0338(17) 0.0368(18) 0.0056(14) -0.0074(15) -0.0007(15)
C16 0.0290(16) 0.0211(14) 0.0271(15) 0.0010(12) 0.0016(13) -0.0006(13)
C17 0.0385(19) 0.0252(16) 0.0374(18) -0.0041(14) -0.0043(15) 0.0035(15)
C18 0.0317(17) 0.0231(14) 0.0347(17) 0.0023(13) -0.0063(15) -0.0057(14)
C19 0.0246(16) 0.0345(17) 0.0241(15) -0.0068(13) 0.0033(13) -0.0011(13)
C20 0.0361(18) 0.0347(17) 0.0260(15) -0.0031(14) -0.0036(14) -0.0048(16)
C21 0.0389(19) 0.0287(16) 0.0274(16) 0.0015(13) -0.0068(15) 0.0013(15)
C22 0.0403(19) 0.0262(16) 0.0334(18) 0.0034(14) -0.0026(15) -0.0040(15)
C23 0.0265(15) 0.0287(15) 0.0198(13) -0.0001(12) 0.0009(13) -0.0005(13)
C24 0.0265(16) 0.0244(15) 0.0297(15) 0.0022(13) 0.0017(13) 0.0021(13)
C25 0.0284(16) 0.0281(15) 0.0205(14) -0.0015(12) -0.0019(13) 0.0013(13)
C26 0.0349(17) 0.0318(16) 0.0237(15) 0.0018(13) 0.0007(14) 0.0021(15)
C27 0.0219(14) 0.0251(14) 0.0208(13) -0.0029(12) -0.0007(12) 0.0030(12)
C28 0.0401(19) 0.0309(16) 0.0242(15) 0.0001(13) -0.0051(14) 0.0032(15)
C29 0.0255(15) 0.0240(13) 0.0206(13) -0.0031(11) 0.0001(13) 0.0032(13)
C30 0.0241(14) 0.0269(15) 0.0192(13) -0.0005(11) 0.0010(12) -0.0046(13)
C31 0.0199(14) 0.0255(14) 0.0208(13) -0.0021(12) -0.0013(11) 0.0002(12)
C32 0.0234(15) 0.0255(14) 0.0190(13) -0.0009(11) -0.0005(12) 0.0030(13)
C33 0.0217(14) 0.0264(14) 0.0201(13) -0.0033(11) -0.0007(12) -0.0005(13)
C34 0.0241(15) 0.0260(14) 0.0215(14) -0.0003(12) -0.0031(12) 0.0023(13)
C35 0.0260(15) 0.0280(16) 0.0259(15) 0.0031(12) 0.0001(13) 0.0030(13)
C36 0.0255(16) 0.0284(15) 0.0217(14) 0.0032(12) -0.0012(12) 0.0028(13)
C37 0.0218(14) 0.0250(14) 0.0229(14) 0.0001(12) -0.0005(12) 0.0029(12)

loop_
_atom_type_symbol
_atom_type_description
_atom_type_scat_dispersion_real
_atom_type_scat_dispersion_imag
_atom_type_scat_source
C C 0.0033 0.0016 'International Tables Vol C Tables 4.2.6.8 and 6.1.1.4'
H H 0.0000 0.0000 'International Tables Vol C Tables 4.2.6.8 and 6.1.1.4'
O O 0.0106 0.0060 'International Tables Vol C Tables 4.2.6.8 and 6.1.1.4'
F F 0.0171 0.0103 'International Tables Vol C Tables 4.2.6.8 and 6.1.1.4'

loop_
_geom_angle_atom_site_label_1
_geom_angle_atom_site_label_2
_geom_angle_atom_site_label_3
_geom_angle
C22 O1 C8 116.2(3)
C6 O3 C34 115.8(3)
C34 O4 C29 110.1(2)
C24 O5 C35 124.8(2)
C30 O7 C33 107.3(2)
C12 O8 C11 109.0(2)
C18 C1 C2 120.6(4)
C18 C1 H1A 119.7
C2 C1 H1A 119.7
C5 C2 C1 120.3(4)
C5 C2 H2A 119.8
C1 C2 H2A 119.8
C26 C3 H3A 109.5
C26 C3 H3B 109.5
H3A C3 H3B 109.5
C26 C3 H3C 109.5
H3A C3 H3C 109.5
H3B C3 H3C 109.5
C10 C4 C18 120.5(4)
C10 C4 H4A 119.8
C18 C4 H4A 119.8
C2 C5 C10 119.6(4)
C2 C5 H5A 120.2
C10 C5 H5A 120.2
O2 C6 O3 124.6(3)
O2 C6 C22 123.8(3)
O3 C6 C22 111.6(3)
C19 C7 H7A 109.5
C19 C7 H7B 109.5
H7A C7 H7B 109.5
C19 C7 H7C 109.5
H7A C7 H7C 109.5
H7B C7 H7C 109.5
O1 C8 H8A 109.5
O1 C8 H8B 109.5
H8A C8 H8B 109.5
O1 C8 H8C 109.5
H8A C8 H8C 109.5
H8B C8 H8C 109.5
F3 C9 F1 107.0(4)
F3 C9 F2 106.7(4)
F1 C9 F2 106.5(4)
F3 C9 C22 112.2(4)
F1 C9 C22 113.1(4)
F2 C9 C22 111.0(3)
C5 C10 C4 120.4(4)
C5 C10 H10A 119.8
C4 C10 H10A 119.8
O8 C11 C20 108.6(3)
O8 C11 C25 107.4(2)
C20 C11 C25 115.4(3)
O8 C11 H11A 108.4
C20 C11 H11A 108.4
C25 C11 H11A 108.4
O8 C12 C14 114.1(3)
O8 C12 C27 102.0(2)
C14 C12 C27 107.3(3)
O8 C12 H12A 111.0
C14 C12 H12A 111.0
C27 C12 H12A 111.0
C26 C13 C28 128.6(3)
C26 C13 H13A 115.7
C28 C13 H13A 115.7
C19 C14 C12 122.0(3)
C19 C14 H14A 119.0
C12 C14 H14A 119.0
C24 C15 H15A 109.5
C24 C15 H15B 109.5
H15A C15 H15B 109.5
C24 C15 H15C 109.5
H15A C15 H15C 109.5
H15B C15 H15C 109.5
C24 C16 C30 114.7(3)
C24 C16 C17 124.5(3)
C30 C16 C17 120.7(3)
C16 C17 H17A 109.5
C16 C17 H17B 109.5
H17A C17 H17B 109.5
C16 C17 H17C 109.5
H17A C17 H17C 109.5
H17B C17 H17C 109.5
C1 C18 C4 118.7(3)
C1 C18 C22 121.9(3)
C4 C18 C22 119.3(3)
C14 C19 C7 122.3(3)
C14 C19 C33 122.8(3)
C7 C19 C33 114.5(3)
C28 C20 C11 114.5(3)
C28 C20 H20A 108.6
C11 C20 H20A 108.6
C28 C20 H20B 108.6
C11 C20 H20B 108.6
H20A C20 H20B 107.6
C25 C21 H21A 109.5
C25 C21 H21B 109.5
H21A C21 H21B 109.5
C25 C21 H21C 109.5
H21A C21 H21C 109.5
H21B C21 H21C 109.5
O1 C22 C18 113.3(3)
O1 C22 C9 102.6(3)
C18 C22 C9 111.5(3)
O1 C22 C6 112.5(3)
C18 C22 C6 111.3(3)
C9 C22 C6 105.1(3)
C26 C23 C36 116.3(3)
C26 C23 C25 112.1(3)
C36 C23 C25 109.0(2)
C26 C23 H23A 106.3
C36 C23 H23A 106.3
C25 C23 H23A 106.3
C16 C24 O5 121.6(3)
C16 C24 C15 128.4(3)
O5 C24 C15 110.0(3)
C27 C25 C23 105.0(2)
C27 C25 C21 116.9(3)
C23 C25 C21 111.4(3)
C27 C25 C11 98.3(2)
C23 C25 C11 116.8(2)
C21 C25 C11 108.2(3)
C13 C26 C3 120.8(3)
C13 C26 C23 120.7(3)
C3 C26 C23 118.5(3)
C12 C27 C31 118.8(3)
C12 C27 C25 105.3(3)
C31 C27 C25 120.3(3)
C12 C27 H27A 103.3
C31 C27 H27A 103.3
C25 C27 H27A 103.3
O9 C28 C13 118.2(3)
O9 C28 C20 119.0(3)
C13 C28 C20 122.8(3)
O4 C29 C32 118.5(3)
O4 C29 C33 105.6(2)
C32 C29 C33 100.6(2)
O4 C29 H29A 110.5
C32 C29 H29A 110.5
C33 C29 H29A 110.5
O7 C30 C32 113.6(3)
O7 C30 C16 121.5(3)
C32 C30 C16 124.9(3)
C27 C31 C37 104.6(2)
C27 C31 C34 113.3(2)
C37 C31 C34 115.1(2)
C27 C31 C33 106.3(2)
C37 C31 C33 114.6(2)
C34 C31 C33 102.9(2)
C30 C32 C35 119.8(3)
C30 C32 C29 109.0(3)
C35 C32 C29 130.7(3)
O7 C33 C19 108.8(2)
O7 C33 C29 105.7(2)
C19 C33 C29 112.4(2)
O7 C33 C31 109.5(2)
C19 C33 C31 117.1(2)
C29 C33 C31 102.7(2)
O4 C34 O3 108.6(2)
O4 C34 C31 109.5(2)
O3 C34 C31 108.5(2)
O4 C34 H34A 110.1
O3 C34 H34A 110.1
C31 C34 H34A 110.1
O6 C35 O5 116.1(3)
O6 C35 C32 129.8(3)
O5 C35 C32 114.1(3)
C23 C36 C37 112.1(3)
C23 C36 H36A 109.2
C37 C36 H36A 109.2
C23 C36 H36B 109.2
C37 C36 H36B 109.2
H36A C36 H36B 107.9
C31 C37 C36 113.7(2)
C31 C37 H37A 108.8
C36 C37 H37A 108.8
C31 C37 H37B 108.8
C36 C37 H37B 108.8
H37A C37 H37B 107.7

loop_
_geom_bond_atom_site_label_1
_geom_bond_atom_site_label_2
_geom_bond_distance
F1 C9 1.338(6)
F2 C9 1.346(5)
F3 C9 1.329(5)
O1 C22 1.414(4)
O1 C8 1.437(4)
O2 C6 1.199(4)
O3 C6 1.342(4)
O3 C34 1.465(4)
O4 C34 1.394(4)
O4 C29 1.426(4)
O5 C24 1.371(4)
O5 C35 1.399(4)
O6 C35 1.213(4)
O7 C30 1.357(4)
O7 C33 1.467(4)
O8 C12 1.443(4)
O8 C11 1.465(4)
O9 C28 1.229(4)
C1 C18 1.381(5)
C1 C2 1.387(6)
C1 H1A 0.9500
C2 C5 1.376(6)
C2 H2A 0.9500
C3 C26 1.497(5)
C3 H3A 0.9800
C3 H3B 0.9800
C3 H3C 0.9800
C4 C10 1.381(5)
C4 C18 1.393(5)
C4 H4A 0.9500
C5 C10 1.377(6)
C5 H5A 0.9500
C6 C22 1.547(5)
C7 C19 1.506(5)
C7 H7A 0.9800
C7 H7B 0.9800
C7 H7C 0.9800
C8 H8A 0.9800
C8 H8B 0.9800
C8 H8C 0.9800
C9 C22 1.536(5)
C10 H10A 0.9500
C11 C20 1.525(5)
C11 C25 1.547(4)
C11 H11A 1.0000
C12 C14 1.485(5)
C12 C27 1.499(4)
C12 H12A 1.0000
C13 C26 1.341(5)
C13 C28 1.476(5)
C13 H13A 0.9500
C14 C19 1.333(5)
C14 H14A 0.9500
C15 C24 1.483(4)
C15 H15A 0.9800
C15 H15B 0.9800
C15 H15C 0.9800
C16 C24 1.356(4)
C16 C30 1.414(4)
C16 C17 1.508(4)
C17 H17A 0.9800
C17 H17B 0.9800
C17 H17C 0.9800
C18 C22 1.530(5)
C19 C33 1.519(4)
C20 C28 1.518(5)
C20 H20A 0.9900
C20 H20B 0.9900
C21 C25 1.546(4)
C21 H21A 0.9800
C21 H21B 0.9800
C21 H21C 0.9800
C23 C26 1.518(4)
C23 C36 1.542(4)
C23 C25 1.543(4)
C23 H23A 1.0000
C25 C27 1.522(4)
C27 C31 1.518(4)
C27 H27A 1.0000
C29 C32 1.503(4)
C29 C33 1.555(4)
C29 H29A 1.0000
C30 C32 1.366(4)
C31 C37 1.544(4)
C31 C34 1.546(4)
C31 C33 1.590(4)
C32 C35 1.418(4)
C34 H34A 1.0000
C36 C37 1.552(4)
C36 H36A 0.9900
C36 H36B 0.9900
C37 H37A 0.9900
C37 H37B 0.9900

loop_
_geom_torsion_atom_site_label_1
_geom_torsion_atom_site_label_2
_geom_torsion_atom_site_label_3
_geom_torsion_atom_site_label_4
_geom_torsion
C18 C1 C2 C5 0.3(7)
C1 C2 C5 C10 0.7(7)
C34 O3 C6 O2 2.3(5)
C34 O3 C6 C22 -179.3(3)
C2 C5 C10 C4 0.0(6)
C18 C4 C10 C5 -1.6(6)
C12 O8 C11 C20 -126.7(3)
C12 O8 C11 C25 -1.3(3)
C11 O8 C12 C14 141.3(3)
C11 O8 C12 C27 26.0(3)
O8 C12 C14 C19 -140.0(3)
C27 C12 C14 C19 -27.9(4)
C2 C1 C18 C4 -1.9(6)
C2 C1 C18 C22 -178.4(4)
C10 C4 C18 C1 2.5(6)
C10 C4 C18 C22 179.1(3)
C12 C14 C19 C7 179.8(3)
C12 C14 C19 C33 -6.8(5)
O8 C11 C20 C28 -168.3(3)
C25 C11 C20 C28 71.1(4)
C8 O1 C22 C18 -46.2(4)
C8 O1 C22 C9 -166.6(3)
C8 O1 C22 C6 81.0(4)
C1 C18 C22 O1 120.7(4)
C4 C18 C22 O1 -55.8(4)
C1 C18 C22 C9 -124.2(4)
C4 C18 C22 C9 59.3(5)
C1 C18 C22 C6 -7.2(5)
C4 C18 C22 C6 176.3(3)
F3 C9 C22 O1 171.5(3)
F1 C9 C22 O1 50.3(4)
F2 C9 C22 O1 -69.3(4)
F3 C9 C22 C18 49.9(5)
F1 C9 C22 C18 -71.2(5)
F2 C9 C22 C18 169.2(4)
F3 C9 C22 C6 -70.8(4)
F1 C9 C22 C6 168.1(3)
F2 C9 C22 C6 48.4(5)
O2 C6 C22 O1 169.9(3)
O3 C6 C22 O1 -8.5(4)
O2 C6 C22 C18 -61.8(5)
O3 C6 C22 C18 119.8(3)
O2 C6 C22 C9 59.1(5)
O3 C6 C22 C9 -119.3(3)
C30 C16 C24 O5 1.6(4)
C17 C16 C24 O5 -180.0(3)
C30 C16 C24 C15 -177.9(3)
C17 C16 C24 C15 0.5(5)
C35 O5 C24 C16 -0.3(5)
C35 O5 C24 C15 179.3(3)
C26 C23 C25 C27 -172.1(3)
C36 C23 C25 C27 57.7(3)
C26 C23 C25 C21 60.4(3)
C36 C23 C25 C21 -69.7(3)
C26 C23 C25 C11 -64.5(4)
C36 C23 C25 C11 165.4(3)
O8 C11 C25 C27 -23.3(3)
C20 C11 C25 C27 97.9(3)
O8 C11 C25 C23 -134.8(3)
C20 C11 C25 C23 -13.5(4)
O8 C11 C25 C21 98.7(3)
C20 C11 C25 C21 -140.1(3)
C28 C13 C26 C3 -177.5(3)
C28 C13 C26 C23 2.4(6)
C36 C23 C26 C13 -169.3(3)
C25 C23 C26 C13 64.3(4)
C36 C23 C26 C3 10.5(5)
C25 C23 C26 C3 -115.8(3)
O8 C12 C27 C31 179.7(3)
C14 C12 C27 C31 59.6(4)
O8 C12 C27 C25 -41.9(3)
C14 C12 C27 C25 -162.1(2)
C23 C25 C27 C12 160.2(2)
C21 C25 C27 C12 -75.8(4)
C11 C25 C27 C12 39.5(3)
C23 C25 C27 C31 -62.2(3)
C21 C25 C27 C31 61.8(4)
C11 C25 C27 C31 177.1(3)
C26 C13 C28 O9 159.7(4)
C26 C13 C28 C20 -20.1(6)
C11 C20 C28 O9 141.2(3)
C11 C20 C28 C13 -39.1(5)
C34 O4 C29 C32 -80.2(3)
C34 O4 C29 C33 31.4(3)
C33 O7 C30 C32 -7.9(3)
C33 O7 C30 C16 171.9(3)
C24 C16 C30 O7 177.7(3)
C17 C16 C30 O7 -0.8(5)
C24 C16 C30 C32 -2.6(5)
C17 C16 C30 C32 178.9(3)
C12 C27 C31 C37 -171.5(3)
C25 C27 C31 C37 56.4(3)
C12 C27 C31 C34 62.4(4)
C25 C27 C31 C34 -69.7(3)
C12 C27 C31 C33 -49.8(4)
C25 C27 C31 C33 178.1(3)
O7 C30 C32 C35 -178.1(3)
C16 C30 C32 C35 2.1(5)
O7 C30 C32 C29 -5.3(4)
C16 C30 C32 C29 175.0(3)
O4 C29 C32 C30 129.3(3)
C33 C29 C32 C30 14.9(3)
O4 C29 C32 C35 -58.9(4)
C33 C29 C32 C35 -173.3(3)
C30 O7 C33 C19 138.0(2)
C30 O7 C33 C29 17.1(3)
C30 O7 C33 C31 -92.9(3)
C14 C19 C33 O7 140.7(3)
C7 C19 C33 O7 -45.4(3)
C14 C19 C33 C29 -102.6(3)
C7 C19 C33 C29 71.3(3)
C14 C19 C33 C31 15.9(4)
C7 C19 C33 C31 -170.2(3)
O4 C29 C33 O7 -142.7(2)
C32 C29 C33 O7 -18.9(3)
O4 C29 C33 C19 98.8(3)
C32 C29 C33 C19 -137.5(3)
O4 C29 C33 C31 -27.9(3)
C32 C29 C33 C31 95.8(3)
C27 C31 C33 O7 -113.5(3)
C37 C31 C33 O7 1.5(3)
C34 C31 C33 O7 127.2(2)
C27 C31 C33 C19 11.0(3)
C37 C31 C33 C19 126.0(3)
C34 C31 C33 C19 -108.3(3)
C27 C31 C33 C29 134.6(2)
C37 C31 C33 C29 -110.4(3)
C34 C31 C33 C29 15.3(3)
C29 O4 C34 O3 97.1(3)
C29 O4 C34 C31 -21.3(3)
C6 O3 C34 O4 88.7(3)
C6 O3 C34 C31 -152.4(3)
C27 C31 C34 O4 -112.0(3)
C37 C31 C34 O4 127.6(3)
C33 C31 C34 O4 2.3(3)
C27 C31 C34 O3 129.6(3)
C37 C31 C34 O3 9.2(3)
C33 C31 C34 O3 -116.1(3)
C24 O5 C35 O6 179.1(3)
C24 O5 C35 C32 -0.3(4)
C30 C32 C35 O6 -179.9(3)
C29 C32 C35 O6 9.1(6)
C30 C32 C35 O5 -0.6(4)
C29 C32 C35 O5 -171.6(3)
C26 C23 C36 C37 173.2(3)
C25 C23 C36 C37 -59.0(3)
C27 C31 C37 C36 -49.0(3)
C34 C31 C37 C36 76.0(3)
C33 C31 C37 C36 -165.0(2)
C23 C36 C37 C31 55.6(3)
